data_4100722
loop_
_publ_author_name
'Tang, Hong-Zhi'
'Boyle, Paul D.'
'Novak, Bruce M.'

_journal_name_full 'Journal of the American Chemical Society'
_journal_paper_doi 10.1021/ja0453533
_journal_year 2005
_chemical_formula_moiety 'C29.63 H28.63 Br2 Cl .74 N .63 O4 Ti'
_chemical_formula_structural C28H28Br2O4Ti
_chemical_formula_sum 'C29.63 H28.63 Br2 Cl0.74 N0.63 O4 Ti'
_chemical_formula_weight 678.38
_chemical_name_common '[(R)-3,3'-dibromo-2,2'-binaphthoxy](di-t-butoxy)titanium(IV)'
_space_group_IT_number 172
_symmetry_cell_setting trigonal
_symmetry_Int_Tables_number 172
_symmetry_space_group_name_Hall 'P 64'
_symmetry_space_group_name_H-M 'P 64'
_cell_angle_alpha 90.0
_cell_angle_beta 90.0
_cell_angle_gamma 120.0
_cell_formula_units_Z 6
_cell_length_a 21.190(5)
_cell_length_b 21.190(5)
_cell_length_c 11.783(2)
_cell_measurement_temperature 148
_cell_volume 4583.4(17)
_diffrn_ambient_temperature 148
_exptl_crystal_density_diffrn 1.475
_refine_ls_R_factor_obs .051
_refine_ls_wR_factor_obs .048
_cod_depositor_comments
;
 Changing the _atom_site_occupancy data item value from '.' to '1'
 for all fully occupied atom sites.

 Antanas Vaitkus,
 2017-02-19
;
_cod_database_code 4100722

loop_
_symmetry_equiv_pos_as_xyz
x,y,z
x-y,x,2/3+z
-y,x-y,1/3+z
-x,-y,z
-x+y,-x,2/3+z
y,-x+y,1/3+z

loop_
_atom_site_label
_atom_site_fract_x
_atom_site_fract_y
_atom_site_fract_z
_atom_site_U_iso_or_equiv
_atom_site_adp_type
_atom_site_calc_flag
_atom_site_refinement_flags
_atom_site_type_symbol
_atom_site_occupancy
Ti1 .54482(5) .09352(5) .99297(11) .0172(6) Uani ? . Ti 1
O1 .44072(17) -.00747(17) .9873(3) .017(2) Uani ? . O 1
O2 .51147(19) .11252(19) .8593(3) .022(2) Uani ? . O 1
O3 .63724(18) .15891(19) .9804(4) .025(2) Uani ? . O 1
O4 .5123(2) .12286(19) 1.1095(3) .024(2) Uani ? . O 1
Br1 .38153(3) -.05447(3) 1.22149 .0326(4) Uani ? . Br 1
C1 .3475(3) -.0134(3) 1.1102(5) .024(3) Uani ? . C 1
C2 .3826(3) .0017(3) 1.0018(5) .020(3) Uani ? . C 1
C3 .3587(3) .0294(3) .9162(5) .020(3) Uani ? . C 1
C4 .3048(3) .0489(3) .9409(5) .023(3) Uani ? . C 1
C5 .2839(3) .0852(3) .8609(5) .031(4) Uani ? . C 1
C6 .2308(3) .1023(3) .8869(7) .037(4) Uani ? . C 1
C7 .1969(3) .0854(3) .9938(7) .036(4) Uani ? . C 1
C8 .2169(3) .0525(3) 1.0736(6) .032(4) Uani ? . C 1
C9 .2711(3) .0332(3) 1.0510(6) .026(3) Uani ? . C 1
C10 .2927(3) -.0004(3) 1.1346(6) .028(4) Uani ? . C 1
Br2 .59099(3) .13165(3) .64067(8) .0333(4) Uani ? . Br 1
C1' .4882(3) .0811(3) .6650(5) .024(4) Uani ? . C 1
C2' .4620(3) .0753(3) .7782(4) .019(3) Uani ? . C 1
C3' .3882(3) .0358(3) .7977(5) .018(3) Uani ? . C 1
C4' .3391(3) .0003(3) .7044(5) .025(4) Uani ? . C 1
C5' .2627(3) -.0472(3) .7198(6) .031(4) Uani ? . C 1
C6' .2183(4) -.0805(3) .6277(7) .043(5) Uani ? . C 1
C7' .2466(4) -.0684(4) .5171(6) .047(5) Uani ? . C 1
C8' .3184(4) -.0241(4) .5005(6) .048(6) Uani ? . C 1
C9' .3668(4) .0103(3) .5915(5) .030(4) Uani ? . C 1
C10' .4433(4) .0509(3) .5735(5) .031(4) Uani ? . C 1
C11 .7116(3) .2145(3) .9598(6) .034(4) Uani ? . C 1
C12 .7475(4) .1788(4) .8960(8) .051(5) Uani ? . C 1
C13 .7105(4) .2736(3) .8896(7) .050(5) Uani ? . C 1
C14 .7481(4) .2431(4) 1.0739(7) .054(5) Uani ? . C 1
C15 .5169(4) .1841(3) 1.1714(5) .036(4) Uani ? . C 1
C16 .4462(6) .1620(6) 1.2288(12) .046(8) Uani ? . C .663
C17 .5472(7) .2494(6) 1.0954(11) .058(10) Uani ? . C .663
C18 .5762(5) .2011(6) 1.2696(10) .047(7) Uani ? . C .663
C16* .4719(19) .1550(19) 1.273(3) .082(11) Uiso ? . C .337
C17* .4685(13) .2088(13) 1.086(2) .057(6) Uiso ? . C .337
C18* .5845(12) .2418(12) 1.1898(19) .046(6) Uiso ? . C .337
H5 .307 .098 .788 .0415 Uiso ? . H 1
H6 .215 .125 .832 .0503 Uiso ? . H 1
H7 .160 .098 1.010 .0469 Uiso ? . H 1
H8 .193 .042 1.146 .0419 Uiso ? . H 1
H5' .242 -.055 .794 .0426 Uiso ? . H 1
H6' .167 -.113 .639 .0542 Uiso ? . H 1
H7' .214 -.092 .455 .0619 Uiso ? . H 1
H8' .338 -.015 .425 .0649 Uiso ? . H 1
H12a .748 .143 .945 .0572 Uiso ? . H 1
H12b .719 .155 .830 .0572 Uiso ? . H 1
H12c .797 .214 .878 .0572 Uiso ? . H 1
H13a .688 .253 .818 .0515 Uiso ? . H 1
H13b .683 .291 .930 .0515 Uiso ? . H 1
H13c .759 .313 .878 .0515 Uiso ? . H 1
H14a .725 .266 1.112 .0533 Uiso ? . H 1
H14b .743 .204 1.121 .0533 Uiso ? . H 1
H14c .799 .278 1.065 .0533 Uiso ? . H 1
H16a .429 .120 1.276 .0579 Uiso ? . H .663
H16b .449 .201 1.273 .0579 Uiso ? . H .663
H16c .409 .152 1.173 .0579 Uiso ? . H .663
H17a .514 .242 1.034 .0720 Uiso ? . H .663
H17b .559 .293 1.137 .0720 Uiso ? . H .663
H17c .592 .256 1.062 .0720 Uiso ? . H .663
H18a .622 .215 1.234 .0545 Uiso ? . H .663
H18b .582 .241 1.316 .0545 Uiso ? . H .663
H18c .562 .158 1.315 .0545 Uiso ? . H .663
H16*a .485 .131 1.330 .0918 Uiso ? . H .337
H16*b .457 .188 1.300 .0918 Uiso ? . H .337
H16*c .425 .119 1.244 .0918 Uiso ? . H .337
H17*a .420 .171 1.067 .0671 Uiso ? . H .337
H17*b .470 .251 1.118 .0671 Uiso ? . H .337
H17*c .497 .229 1.019 .0671 Uiso ? . H .337
H18*a .610 .254 1.119 .0557 Uiso ? . H .337
H18*b .579 .281 1.218 .0557 Uiso ? . H .337
H18*c .608 .227 1.244 .0557 Uiso ? . H .337
H1sa .143 .985 .617 .0984 Uiso ? . H .370
H1sb .128 1.043 .683 .0984 Uiso ? . H .370
H2sa .210 1.133 .584 .1059 Uiso ? . H .630
H2sb .244 1.084 .582 .1059 Uiso ? . H .630
H2sc .201 1.087 .477 .1059 Uiso ? . H .630
N1s .0752(6) .9620(6) .6366(11) .063(9) Uani ? . N .630
C1s .1268(6) 1.0200(6) .6119(9) .088(9) Uani ? . C 1
Cl1s .0507(4) .9925(4) .5375(7) .099(6) Uani ? . Cl .370
Cl2s .2027(3) 1.0872(3) .5580(5) .094(4) Uani ? . C/CL .630

loop_
_atom_site_aniso_label
_atom_site_aniso_U_11
_atom_site_aniso_U_22
_atom_site_aniso_U_33
_atom_site_aniso_U_12
_atom_site_aniso_U_13
_atom_site_aniso_U_23
_atom_site_aniso_type_symbol
Ti1 .0164(5) .0115(4) .0211(5) .0049(4) -.0011(4) -.0013(4) Ti
O1 .0145(17) .0135(17) .0208(19) .0059(15) .0011(17) .0006(16) O
O2 .0181(20) .0168(20) .028(2) .0057(17) .0009(17) .0041(17) O
O3 .0159(18) .0167(18) .033(2) .0008(16) -.0040(19) -.0036(18) O
O4 .028(2) .019(2) .025(2) .0109(18) -.0006(17) -.0048(17) O
Br1 .0424(4) .0408(4) .0217(3) .0261(3) .0064(3) .0059(3) Br
C1 .026(3) .019(3) .027(3) .012(3) -.003(3) .001(2) C
C2 .016(3) .013(3) .025(3) .002(2) -.001(2) -.004(2) C
C3 .017(3) .013(3) .027(3) .005(2) -.002(2) -.003(2) C
C4 .015(3) .015(3) .034(3) .004(2) -.005(2) -.008(3) C
C5 .030(3) .025(3) .039(4) .016(3) -.008(3) -.005(3) C
C6 .036(4) .027(3) .058(5) .023(3) -.003(4) .001(3) C
C7 .025(3) .024(3) .061(5) .015(3) .009(3) -.002(3) C
C8 .022(3) .021(3) .052(4) .011(3) .002(3) -.007(3) C
C9 .016(3) .021(3) .037(3) .006(2) .002(3) -.008(3) C
C10 .022(3) .024(3) .035(3) .009(3) .009(3) -.003(3) C
Br2 .0359(4) .0314(3) .0389(4) .0215(3) .0158(3) .0115(3) Br
C1' .027(3) .014(3) .034(4) .013(2) .009(3) .010(3) C
C2' .029(3) .014(3) .019(3) .014(2) -.003(2) .000(2) C
C3' .026(3) .013(3) .020(3) .013(2) -.004(2) -.006(2) C
C4' .033(3) .025(3) .024(3) .020(3) -.008(3) -.004(3) C
C5' .035(4) .029(3) .033(3) .019(3) -.017(3) -.015(3) C
C6' .038(4) .035(4) .059(5) .022(3) -.017(4) -.013(4) C
C7' .047(4) .065(5) .044(4) .040(4) -.024(4) -.027(4) C
C8' .070(5) .071(5) .024(4) .050(5) -.007(4) -.011(4) C
C9' .041(4) .031(3) .028(3) .026(3) -.014(3) -.007(3) C
C10' .050(4) .024(3) .032(4) .029(3) -.004(3) .000(3) C
C11 .019(3) .023(3) .047(4) .001(3) .003(3) -.006(3) C
C12 .031(4) .032(4) .078(6) .007(3) .016(4) .003(4) C
C13 .042(4) .022(3) .061(5) -.003(3) .007(4) .016(4) C
C14 .027(4) .044(4) .059(5) -.007(3) -.012(4) -.003(4) C
C15 .057(4) .022(3) .028(3) .019(3) .010(3) -.010(3) C
C16 .034(6) .032(6) .077(9) .021(5) .011(7) -.027(6) C
C17 .097(10) .029(6) .060(8) .040(7) .009(7) -.005(5) C
C18 .033(6) .049(7) .051(7) .015(5) -.008(5) -.028(6) C
N1s .067(8) .060(7) .073(8) .039(6) -.007(7) -.006(7) N
C1s .093(8) .093(8) .079(8) .048(7) -.019(7) .010(6) C
Cl1s .099(6) .081(5) .113(7) .042(4) .014(5) -.017(5) Cl
Cl2s .108(4) .083(3) .097(4) .051(3) .024(3) .025(3) C/Cl

loop_
_geom_bond_atom_site_label_1
_geom_bond_atom_site_label_2
_geom_bond_distance
_geom_bond_site_symmetry_1
_geom_bond_site_symmetry_2
_geom_bond_publ_flag
Ti1 O1 2.175(3) ? ? ?
Ti1 O1 1.996(3) ? 4_655 ?
Ti1 O2 1.851(4) ? ? ?
Ti1 O3 1.750(4) ? ? ?
Ti1 O4 1.782(4) ? ? ?
O1 Ti1 1.996(3) ? 4_655 ?
O1 C2 1.351(6) ? ? ?
O2 C2' 1.345(6) ? ? ?
O3 C11 1.441(7) ? ? ?
O4 C15 1.450(7) ? ? ?
Br1 C1 1.905(6) ? ? ?
C1 C2 1.431(8) ? ? ?
C1 C10 1.351(8) ? ? ?
C2 C3 1.384(8) ? ? ?
C3 C4 1.425(8) ? ? ?
C3 C3' 1.508(8) ? ? ?
C4 C5 1.422(8) ? ? ?
C4 C9 1.437(9) ? ? ?
C5 C6 1.375(9) ? ? ?
C5 H5 .960(6) ? ? ?
C6 C7 1.406(11) ? ? ?
C6 H6 .960(7) ? ? ?
C7 C8 1.357(10) ? ? ?
C7 H7 .960(6) ? ? ?
C8 C9 1.425(8) ? ? ?
C8 H8 .960(6) ? ? ?
C9 C10 1.419(9) ? ? ?
Br2 C1' 1.908(5) ? ? ?
C1' C2' 1.427(8) ? ? ?
C1' C10' 1.367(9) ? ? ?
C2' C3' 1.374(8) ? ? ?
C3' C4' 1.439(8) ? ? ?
C4' C5' 1.427(9) ? ? ?
C4' C9' 1.427(9) ? ? ?
C5' C6' 1.377(9) ? ? ?
C5' H5' .960(7) ? ? ?
C6' C7' 1.404(11) ? ? ?
C6' H6' .960(7) ? ? ?
C7' C8' 1.343(11) ? ? ?
C7' H7' .960(7) ? ? ?
C8' C9' 1.410(9) ? ? ?
C8' H8' .960(7) ? ? ?
C9' C10' 1.421(9) ? ? ?
C11 C12 1.514(10) ? ? ?
C11 C13 1.511(10) ? ? ?
C11 C14 1.518(10) ? ? ?
C12 H12a .960(8) ? ? ?
C12 H12b .960(9) ? ? ?
C12 H12c .960(6) ? ? ?
C13 H13a .960(8) ? ? ?
C13 H13b .960(8) ? ? ?
C13 H13c .960(6) ? ? ?
C14 H14a .960(9) ? ? ?
C14 H14b .960(8) ? ? ?
C14 H14c .960(7) ? ? ?
C15 C16 1.490(12) ? ? ?
C15 C17 1.497(13) ? ? ?
C15 C18 1.611(13) ? ? ?
C15 C16* 1.47(4) ? ? ?
C15 C17* 1.69(3) ? ? ?
C15 C18* 1.36(2) ? ? ?
C16 C16* .82(4) ? ? ?
C16 H16a .960(13) ? ? ?
C16 H16b .960(9) ? ? ?
C16 H16c .960(14) ? ? ?
C17 C17* 1.45(3) ? ? ?
C17 C18* 1.42(3) ? ? ?
C17 H17a .960(14) ? ? ?
C17 H17b .960(10) ? ? ?
C17 H17c .960(13) ? ? ?
C18 C18* 1.23(3) ? ? ?
C18 H18a .960(10) ? ? ?
C18 H18b .960(10) ? ? ?
C18 H18c .960(13) ? ? ?
C16* H16*a .96(3) ? ? ?
C16* H16*b .96(3) ? ? ?
C16* H16*c .96(4) ? ? ?
C17* H17*a .96(2) ? ? ?
C17* H17*b .96(2) ? ? ?
C17* H17*c .96(2) ? ? ?
C18* H18*a .96(2) ? ? ?
C18* H18*b .96(2) ? ? ?
C18* H18*c .96(2) ? ? ?
H1sa N1s 1.283(12) ? ? ?
H1sa C1s .960(10) ? ? ?
H1sa Cl1s 2.242(8) ? ? ?
H1sb N1s 1.601(12) ? ? ?
H1sb C1s .960(11) ? ? ?
H1sb Cl1s 2.232(9) ? ? ?
H2sa H2sb 1.5481(4) ? ? ?
H2sa H2sc 1.5593(2) ? ? ?
H2sa Cl2s .960(5) ? ? ?
H2sb H2sc 1.5596(2) ? ? ?
H2sb Cl2s .960(6) ? ? ?
H2sc Cl2s .960(6) ? ? ?
N1s C1s 1.203(17) ? ? ?
N1s Cl1s 1.546(15) ? ? ?
C1s Cl1s 1.664(13) ? ? ?
C1s Cl2s 1.651(13) ? ? ?
